data_2242051
loop_
_publ_author_name
'Mohamad, Rapidah'
'Awang, Normah'
'Kamaludin, Nurul F.'
'Jotani, Mukesh M.'
'Tiekink, Edward R. T.'

_publ_section_title
;
 Di-<i>n</i>-butylbis[<i>N</i>-(2-methoxyethyl)-<i>N</i>-methyldithiocarbamato-\k^2^<i>S</i>,<i>S</i>']tin(IV):
 crystal structure and Hirshfeld surface analysis
;
_journal_coeditor_code HB7654
_journal_issue 2
_journal_name_full 'Acta Crystallographica Section E'
_journal_page_first 260
_journal_page_last 265
_journal_paper_doi 10.1107/S2056989017001098
_journal_volume 73
_journal_year 2017
_chemical_formula_iupac '[Sn (C4 H9)2 (C5 H10 N O S2)2]'
_chemical_formula_moiety 'C18 H38 N2 O2 S4 Sn'
_chemical_formula_sum 'C18 H38 N2 O2 S4 Sn'
_chemical_formula_weight 561.43
_chemical_name_systematic
Di-<i>n</i>-butylbis[<i>N</i>-(2-methoxyethyl)-<i>N</i>-methyldithiocarbamato-\k^2^<i>S</i>,<i>S</i>']tin(IV)
_space_group_crystal_system monoclinic
_space_group_IT_number 11
_space_group_name_Hall '-P 2yb'
_space_group_name_H-M_alt 'P 1 21/m 1'
_symmetry_space_group_name_Hall '-P 2yb'
_symmetry_space_group_name_H-M 'P 1 21/m 1'
_atom_sites_solution_hydrogens geom
_audit_creation_method SHELXL-2014/7
_cell_angle_alpha 90
_cell_angle_beta 108.877(7)
_cell_angle_gamma 90
_cell_formula_units_Z 2
_cell_length_a 7.1021(4)
_cell_length_b 18.0761(8)
_cell_length_c 10.8809(7)
_cell_measurement_reflns_used 6472
_cell_measurement_temperature 148(2)
_cell_measurement_theta_max 31.3890
_cell_measurement_theta_min 4.4790
_cell_volume 1321.74(14)
_computing_cell_refinement
;
CrysAlis PRO (Agilent, 2015)
;
_computing_data_collection
;
CrysAlis PRO (Agilent, 2015)
;
_computing_data_reduction
;
CrysAlis PRO (Agilent, 2015)
;
_computing_molecular_graphics
;
ORTEP-3 for Windows (Farrugia, 2012) and DIAMOND (Brandenburg,
2006)
;
_computing_publication_material
;
publCIF (Westrip, 2010)
;
_computing_structure_refinement
;
SHELXL2014 (Sheldrick, 2015)
;
_computing_structure_solution
;
SHELXL97 (Sheldrick, 2008)
;
_diffrn_ambient_temperature 148(2)
_diffrn_detector_area_resol_mean 10.4041
_diffrn_measured_fraction_theta_full 0.992
_diffrn_measured_fraction_theta_max 0.883
_diffrn_measurement_device_type 'Agilent Technologies SuperNova Dual diffractometer with an Atlas detector'
_diffrn_measurement_method '\w scan'
_diffrn_radiation_monochromator Mirror
_diffrn_radiation_source 'SuperNova (Mo) X-ray Source'
_diffrn_radiation_type MoK\a
_diffrn_radiation_wavelength 0.71073
_diffrn_reflns_av_R_equivalents 0.0216
_diffrn_reflns_limit_h_max 10
_diffrn_reflns_limit_h_min -6
_diffrn_reflns_limit_k_max 25
_diffrn_reflns_limit_k_min -26
_diffrn_reflns_limit_l_max 12
_diffrn_reflns_limit_l_min -15
_diffrn_reflns_number 10631
_diffrn_reflns_theta_full 25.242
_diffrn_reflns_theta_max 31.695
_diffrn_reflns_theta_min 3.778
_exptl_absorpt_coefficient_mu 1.297
_exptl_absorpt_correction_T_max 1.00000
_exptl_absorpt_correction_T_min 0.48184
_exptl_absorpt_correction_type multi-scan
_exptl_absorpt_process_details
;
(CrysAlis PRO; Agilent, 2015)
;
_exptl_crystal_colour colourless
_exptl_crystal_density_diffrn 1.411
_exptl_crystal_description block
_exptl_crystal_F_000 580
_exptl_crystal_size_max 0.500
_exptl_crystal_size_mid 0.420
_exptl_crystal_size_min 0.400
_refine_diff_density_max 0.684
_refine_diff_density_min -0.557
_refine_ls_extinction_method none
_refine_ls_goodness_of_fit_ref 1.118
_refine_ls_hydrogen_treatment constr
_refine_ls_matrix_type full
_refine_ls_number_parameters 147
_refine_ls_number_reflns 4063
_refine_ls_number_restraints 2
_refine_ls_restrained_S_all 1.118
_refine_ls_R_factor_all 0.0320
_refine_ls_R_factor_gt 0.0272
_refine_ls_shift/su_max 0.002
_refine_ls_shift/su_mean 0.000
_refine_ls_structure_factor_coef Fsqd
_refine_ls_weighting_details 'w=1/[\s^2^(Fo^2^)+(0.0308P)^2^+0.5383P] where P=(Fo^2^+2Fc^2^)/3'
_refine_ls_weighting_scheme calc
_refine_ls_wR_factor_gt 0.0688
_refine_ls_wR_factor_ref 0.0717
_reflns_number_gt 3712
_reflns_number_total 4063
_reflns_threshold_expression 'I > 2\s(I)'
_cod_data_source_file hb7654sup1.cif
_cod_data_source_block I
_cod_database_code 2242051
_shelx_space_group_comment
;
The symmetry employed for this shelxl refinement is uniquely defined
by the following loop, which should always be used as a source of
symmetry information in preference to the above space-group names.
They are only intended as comments.
;
_shelx_estimated_absorpt_t_min 0.563
_shelx_estimated_absorpt_t_max 0.625

loop_
_space_group_symop_operation_xyz
'x, y, z'
'-x, y+1/2, -z'
'-x, -y, -z'
'x, -y-1/2, z'

loop_
_atom_site_type_symbol
_atom_site_label
_atom_site_fract_x
_atom_site_fract_y
_atom_site_fract_z
_atom_site_U_iso_or_equiv
_atom_site_adp_type
_atom_site_calc_flag
_atom_site_occupancy
_atom_site_disorder_assembly
_atom_site_disorder_group
Sn Sn 0.63209(3) 0.2500 0.65708(2) 0.02489(6) Uani d 1 . .
S S1 0.36767(7) 0.15500(2) 0.65625(5) 0.02861(11) Uani d 1 . .
S S2 0.76229(7) 0.09574(3) 0.66305(5) 0.02966(11) Uani d 1 . .
O O1 0.3352(2) -0.06447(9) 0.86623(16) 0.0396(3) Uani d 1 . .
N N1 0.4586(2) 0.01192(8) 0.66892(16) 0.0266(3) Uani d 1 . .
C C1 0.5266(3) 0.08039(10) 0.66318(17) 0.0234(3) Uani d 1 . .
C C2 0.5918(3) -0.05193(11) 0.6850(2) 0.0341(4) Uani d 1 . .
H H2A 0.6388 -0.0555 0.6099 0.051 Uiso calc 1 . .
H H2B 0.5197 -0.0972 0.6916 0.051 Uiso calc 1 . .
H H2C 0.7059 -0.0458 0.7642 0.051 Uiso calc 1 . .
C C3 0.2511(3) -0.00359(11) 0.6614(2) 0.0298(4) Uani d 1 . .
H H3A 0.2103 -0.0516 0.6170 0.036 Uiso calc 1 . .
H H3B 0.1637 0.0351 0.6080 0.036 Uiso calc 1 . .
C C4 0.2207(3) -0.00634(11) 0.7922(2) 0.0325(4) Uani d 1 . .
H H4A 0.2615 0.0413 0.8380 0.039 Uiso calc 1 . .
H H4B 0.0781 -0.0144 0.7807 0.039 Uiso calc 1 . .
C C5 0.2984(4) -0.07280(17) 0.9863(3) 0.0531(7) Uani d 1 . .
H H5A 0.3355 -0.0272 1.0371 0.080 Uiso calc 1 . .
H H5B 0.3776 -0.1141 1.0350 0.080 Uiso calc 1 . .
H H5C 0.1568 -0.0829 0.9697 0.080 Uiso calc 1 . .
C C6 0.8488(4) 0.2500 0.8477(3) 0.0309(6) Uani d 1 A .
H H6A 0.8300 0.2943 0.8959 0.037 Uiso calc 0.5 . .
H H6B 0.8300 0.2057 0.8959 0.037 Uiso calc 0.5 . .
C C7 1.0587(5) 0.2500 0.8393(3) 0.0453(8) Uani d 1 . .
H H7A 1.0830 0.2982 0.8039 0.054 Uiso calc 0.5 A .
H H7B 1.0677 0.2111 0.7773 0.054 Uiso calc 0.5 . .
C C8 1.2246(7) 0.2366(3) 0.9707(5) 0.0471(18) Uani d 0.5 A -1
H H8A 1.1858 0.1960 1.0186 0.056 Uiso calc 0.5 A -1
H H8B 1.3502 0.2226 0.9557 0.056 Uiso calc 0.5 A -1
C C9 1.2526(10) 0.3068(4) 1.0476(7) 0.0674(16) Uiso d 0.5 A -1
H H9A 1.2572 0.3488 0.9916 0.101 Uiso calc 0.5 A -1
H H9B 1.3776 0.3043 1.1202 0.101 Uiso calc 0.5 A -1
H H9C 1.1413 0.3133 1.0813 0.101 Uiso calc 0.5 A -1
C C10 0.6376(4) 0.2500 0.4618(3) 0.0278(5) Uani d 1 B .
H H10A 0.5652 0.2058 0.4167 0.033 Uiso calc 0.5 . .
H H10B 0.5652 0.2942 0.4167 0.033 Uiso calc 0.5 . .
C C11 0.8436(5) 0.2500 0.4497(3) 0.0442(8) Uani d 1 . .
H H11A 0.9132 0.2039 0.4883 0.053 Uiso calc 0.5 B .
H H11B 0.9200 0.2923 0.4994 0.053 Uiso calc 0.5 . .
C C12 0.8384(7) 0.2556(15) 0.3070(4) 0.059(3) Uani d 0.5 B -2
H H12A 0.7967 0.2074 0.2637 0.071 Uiso calc 0.5 B -2
H H12B 0.7378 0.2929 0.2615 0.071 Uiso calc 0.5 B -2
C C13 1.0384(9) 0.2771(5) 0.2943(6) 0.086(3) Uani d 0.5 B -2
H H13A 1.0801 0.3251 0.3361 0.129 Uiso calc 0.5 B -2
H H13B 1.0263 0.2805 0.2021 0.129 Uiso calc 0.5 B -2
H H13C 1.1378 0.2395 0.3364 0.129 Uiso calc 0.5 B -2

loop_
_atom_site_aniso_label
_atom_site_aniso_U_11
_atom_site_aniso_U_22
_atom_site_aniso_U_33
_atom_site_aniso_U_12
_atom_site_aniso_U_13
_atom_site_aniso_U_23
Sn 0.02457(10) 0.02545(9) 0.02660(10) 0.000 0.01098(7) 0.000
S1 0.0263(2) 0.0217(2) 0.0407(3) 0.00326(16) 0.0147(2) 0.00337(18)
S2 0.0279(2) 0.0278(2) 0.0364(3) 0.00582(17) 0.0146(2) 0.00320(18)
O1 0.0414(8) 0.0371(8) 0.0389(9) 0.0048(6) 0.0112(7) 0.0136(7)
N1 0.0304(8) 0.0225(7) 0.0267(8) 0.0017(6) 0.0091(7) -0.0005(6)
C1 0.0269(8) 0.0243(8) 0.0194(8) 0.0017(6) 0.0080(7) -0.0005(6)
C2 0.0412(11) 0.0221(8) 0.0390(11) 0.0061(8) 0.0132(9) -0.0005(8)
C3 0.0290(9) 0.0254(8) 0.0314(10) -0.0022(7) 0.0048(8) 0.0023(7)
C4 0.0303(9) 0.0318(9) 0.0358(11) 0.0016(7) 0.0113(8) 0.0071(8)
C5 0.0475(14) 0.0690(17) 0.0420(14) -0.0079(12) 0.0134(11) 0.0210(12)
C6 0.0325(14) 0.0377(14) 0.0241(13) 0.000 0.0115(11) 0.000
C7 0.0279(14) 0.074(2) 0.0311(16) 0.000 0.0051(13) 0.000
C8 0.044(2) 0.045(6) 0.043(2) 0.003(2) 0.0020(18) 0.001(2)
C10 0.0330(13) 0.0241(11) 0.0263(13) 0.000 0.0096(11) 0.000
C11 0.0391(17) 0.066(2) 0.0323(17) 0.000 0.0185(14) 0.000
C12 0.059(2) 0.091(8) 0.0343(19) 0.021(7) 0.0253(19) -0.006(6)
C13 0.070(4) 0.148(10) 0.061(4) -0.013(4) 0.048(3) -0.011(4)

loop_
_atom_type_symbol
_atom_type_description
_atom_type_scat_dispersion_real
_atom_type_scat_dispersion_imag
_atom_type_scat_source
C C 0.0033 0.0016 'International Tables Vol C Tables 4.2.6.8 and 6.1.1.4'
H H 0.0000 0.0000 'International Tables Vol C Tables 4.2.6.8 and 6.1.1.4'
N N 0.0061 0.0033 'International Tables Vol C Tables 4.2.6.8 and 6.1.1.4'
O O 0.0106 0.0060 'International Tables Vol C Tables 4.2.6.8 and 6.1.1.4'
S S 0.1246 0.1234 'International Tables Vol C Tables 4.2.6.8 and 6.1.1.4'
Sn Sn -0.6537 1.4246 'International Tables Vol C Tables 4.2.6.8 and 6.1.1.4'

loop_
_geom_angle_atom_site_label_1
_geom_angle_atom_site_label_2
_geom_angle_atom_site_label_3
_geom_angle_site_symmetry_1
_geom_angle_site_symmetry_3
_geom_angle
C10 Sn C6 . . 136.27(11)
C10 Sn S1 . . 104.32(6)
C6 Sn S1 . . 107.55(5)
C10 Sn S1 . 4_565 104.32(6)
C6 Sn S1 . 4_565 107.55(5)
S1 Sn S1 . 4_565 84.97(2)
C10 Sn S2 . . 85.12(2)
C6 Sn S2 . . 81.73(2)
S1 Sn S2 . . 65.482(14)
S1 Sn S2 4_565 . 150.431(15)
C1 S1 Sn . . 93.17(6)
C1 S2 Sn . . 81.45(6)
C4 O1 C5 . . 111.11(19)
C1 N1 C2 . . 120.35(16)
C1 N1 C3 . . 122.84(15)
C2 N1 C3 . . 116.80(15)
N1 C1 S2 . . 121.49(14)
N1 C1 S1 . . 118.64(14)
S2 C1 S1 . . 119.87(10)
N1 C2 H2A . . 109.5
N1 C2 H2B . . 109.5
H2A C2 H2B . . 109.5
N1 C2 H2C . . 109.5
H2A C2 H2C . . 109.5
H2B C2 H2C . . 109.5
N1 C3 C4 . . 113.55(16)
N1 C3 H3A . . 108.9
C4 C3 H3A . . 108.9
N1 C3 H3B . . 108.9
C4 C3 H3B . . 108.9
H3A C3 H3B . . 107.7
O1 C4 C3 . . 109.33(17)
O1 C4 H4A . . 109.8
C3 C4 H4A . . 109.8
O1 C4 H4B . . 109.8
C3 C4 H4B . . 109.8
H4A C4 H4B . . 108.3
O1 C5 H5A . . 109.5
O1 C5 H5B . . 109.5
H5A C5 H5B . . 109.5
O1 C5 H5C . . 109.5
H5A C5 H5C . . 109.5
H5B C5 H5C . . 109.5
C7 C6 Sn . . 110.60(19)
C7 C6 H6A . . 109.5
Sn C6 H6A . . 109.5
C7 C6 H6B . . 109.5
Sn C6 H6B . . 109.5
H6A C6 H6B . . 108.1
C6 C7 C8 . . 114.3(3)
C6 C7 H7A . . 108.7
C8 C7 H7A . . 108.7
C6 C7 H7B . . 108.7
C8 C7 H7B . . 108.7
H7A C7 H7B . . 107.6
C9 C8 C7 . . 107.9(4)
C9 C8 H8A . . 110.1
C7 C8 H8A . . 110.1
C9 C8 H8B . . 110.1
C7 C8 H8B . . 110.1
H8A C8 H8B . . 108.4
C8 C9 H9A . . 109.5
C8 C9 H9B . . 109.5
H9A C9 H9B . . 109.5
C8 C9 H9C . . 109.5
H9A C9 H9C . . 109.5
H9B C9 H9C . . 109.5
C11 C10 Sn . . 114.6(2)
C11 C10 H10A . . 108.6
Sn C10 H10A . . 108.6
C11 C10 H10B . . 108.6
Sn C10 H10B . . 108.6
H10A C10 H10B . . 107.6
C10 C11 C12 . . 112.3(3)
C10 C11 H11A . . 109.2
C12 C11 H11A . . 109.2
C10 C11 H11B . . 109.2
C12 C11 H11B . . 109.2
H11A C11 H11B . . 107.9
C13 C12 C11 . . 112.9(5)
C13 C12 H12A . . 109.0
C11 C12 H12A . . 109.0
C13 C12 H12B . . 109.0
C11 C12 H12B . . 109.0
H12A C12 H12B . . 107.8
C12 C13 H13A . . 109.5
C12 C13 H13B . . 109.5
H13A C13 H13B . . 109.5
C12 C13 H13C . . 109.5
H13A C13 H13C . . 109.5
H13B C13 H13C . . 109.5

loop_
_geom_bond_atom_site_label_1
_geom_bond_atom_site_label_2
_geom_bond_site_symmetry_2
_geom_bond_distance
_geom_bond_publ_flag
Sn S1 . 2.5425(5) y
Sn S2 . 2.9318(5) y
Sn S1 4_565 2.5425(5) n
Sn S2 4_565 2.9318(5) n
Sn C6 . 2.146(3) y
Sn C10 . 2.138(3) y
S1 C1 . 1.7443(18) y
S2 C1 . 1.6974(19) y
O1 C4 . 1.411(2) ?
O1 C5 . 1.421(3) ?
N1 C1 . 1.337(2) ?
N1 C2 . 1.466(2) ?
N1 C3 . 1.476(2) ?
C2 H2A . 0.9800 ?
C2 H2B . 0.9800 ?
C2 H2C . 0.9800 ?
C3 C4 . 1.508(3) ?
C3 H3A . 0.9900 ?
C3 H3B . 0.9900 ?
C4 H4A . 0.9900 ?
C4 H4B . 0.9900 ?
C5 H5A . 0.9800 ?
C5 H5B . 0.9800 ?
C5 H5C . 0.9800 ?
C6 C7 . 1.523(4) ?
C6 H6A . 0.9900 ?
C6 H6B . 0.9900 ?
C7 C8 . 1.550(5) ?
C7 H7A . 0.9900 ?
C7 H7B . 0.9900 ?
C8 C9 . 1.498(7) ?
C8 H8A . 0.9900 ?
C8 H8B . 0.9900 ?
C9 H9A . 0.9800 ?
C9 H9B . 0.9800 ?
C9 H9C . 0.9800 ?
C10 C11 . 1.511(4) ?
C10 H10A . 0.9900 ?
C10 H10B . 0.9900 ?
C11 C12 . 1.545(5) ?
C11 H11A . 0.9900 ?
C11 H11B . 0.9900 ?
C12 C13 . 1.521(8) ?
C12 H12A . 0.9900 ?
C12 H12B . 0.9900 ?
C13 H13A . 0.9800 ?
C13 H13B . 0.9800 ?
C13 H13C . 0.9800 ?

loop_
_geom_hbond_atom_site_label_D
_geom_hbond_atom_site_label_H
_geom_hbond_atom_site_label_A
_geom_hbond_site_symmetry_A
_geom_hbond_distance_DH
_geom_hbond_distance_HA
_geom_hbond_distance_DA
_geom_hbond_angle_DHA
C4 H4B S2 1_455 0.99 2.96 3.608(2) 124

loop_
_geom_torsion_atom_site_label_1
_geom_torsion_atom_site_label_2
_geom_torsion_atom_site_label_3
_geom_torsion_atom_site_label_4
_geom_torsion
C2 N1 C1 S2 4.5(3)
C3 N1 C1 S2 -176.29(14)
C2 N1 C1 S1 -175.26(14)
C3 N1 C1 S1 3.9(2)
Sn S2 C1 N1 -178.28(16)
Sn S2 C1 S1 1.51(10)
Sn S1 C1 N1 178.07(14)
Sn S1 C1 S2 -1.72(11)
C1 N1 C3 C4 -91.6(2)
C2 N1 C3 C4 87.6(2)
C5 O1 C4 C3 -175.28(18)
N1 C3 C4 O1 -62.2(2)
Sn C6 C7 C8 -170.1(2)
C6 C7 C8 C9 -76.4(5)
Sn C10 C11 C12 -175.9(11)
C10 C11 C12 C13 164.0(11)

_cod_database_fobs_code 2242051
